data_4000438
_journal_name_full 'Chemistry of Materials'
_journal_paper_doi 10.1021/cm0493997
_journal_year 2004
_chemical_formula_moiety 'C24 H30 N4 O2 Zn'
_chemical_formula_sum 'C24 H30 N4 O2 Zn'
_chemical_formula_weight 471.89
_chemical_name_common '(10a) Zn(DMP)2(MeIm)2'
_space_group_IT_number 15
_symmetry_cell_setting monoclinic
_symmetry_space_group_name_Hall '-C 2yc'
_symmetry_space_group_name_H-M 'C 1 2/c 1'
_atom_sites_solution_hydrogens geom
_atom_sites_solution_primary direct
_atom_sites_solution_secondary difmap
_cell_angle_alpha 90.00
_cell_angle_beta 106.487(4)
_cell_angle_gamma 90.00
_cell_formula_units_Z 4
_cell_length_a 13.972(3)
_cell_length_b 12.312(2)
_cell_length_c 14.233(3)
_cell_measurement_reflns_used 777
_cell_measurement_temperature 168(2)
_cell_measurement_theta_max 21.74
_cell_measurement_theta_min 2.45
_cell_volume 2347.6(8)
_diffrn_ambient_temperature 168(2)
_diffrn_detector_area_resol_mean ?
_diffrn_measurement_device_type 'CCD area detector'
_diffrn_measurement_method 'phi and omega scans'
_diffrn_radiation_monochromator graphite
_diffrn_radiation_source 'fine-focus sealed tube'
_diffrn_radiation_type MoK\a
_diffrn_radiation_wavelength 0.71073
_diffrn_reflns_av_R_equivalents 0.0412
_diffrn_reflns_av_sigmaI/netI 0.0506
_diffrn_reflns_limit_h_max 16
_diffrn_reflns_limit_h_min -12
_diffrn_reflns_limit_k_max 14
_diffrn_reflns_limit_k_min -14
_diffrn_reflns_limit_l_max 16
_diffrn_reflns_limit_l_min -17
_diffrn_reflns_number 5908
_diffrn_reflns_theta_max 25.25
_diffrn_reflns_theta_min 2.25
_diffrn_standards_decay_% ?
_diffrn_standards_interval_count ?
_diffrn_standards_interval_time ?
_diffrn_standards_number ?
_exptl_absorpt_coefficient_mu 1.073
_exptl_absorpt_correction_T_max ?
_exptl_absorpt_correction_T_min ?
_exptl_absorpt_correction_type none
_exptl_absorpt_process_details ?
_exptl_crystal_colour colorless
_exptl_crystal_density_diffrn 1.335
_exptl_crystal_density_meas 0
_exptl_crystal_density_method 'not measured'
_exptl_crystal_description roundish
_exptl_crystal_F_000 992
_exptl_crystal_size_max 0.2
_exptl_crystal_size_mid 0.08
_exptl_crystal_size_min 0.04
_refine_ls_extinction_coef ?
_refine_ls_extinction_method none
_refine_ls_goodness_of_fit_ref 1.087
_refine_ls_hydrogen_treatment mixed
_refine_ls_matrix_type full
_refine_ls_number_parameters 144
_refine_ls_number_reflns 2108
_refine_ls_number_restraints 0
_refine_ls_restrained_S_all 1.087
_refine_ls_R_factor_all 0.0636
_refine_ls_R_factor_gt 0.0456
_refine_ls_shift/su_max 0.002
_refine_ls_shift/su_mean 0.000
_refine_ls_structure_factor_coef Fsqd
_refine_ls_weighting_details 'calc w=1/[\s^2^(Fo^2^)+(0.0377P)^2^+1.6165P] where P=(Fo^2^+2Fc^2^)/3'
_refine_ls_weighting_scheme calc
_refine_ls_wR_factor_gt 0.0882
_refine_ls_wR_factor_ref 0.0940
_reflns_number_gt 1726
_reflns_number_total 2108
_reflns_threshold_expression >2sigma(I)
_cod_depositor_comments
;
The following automatic conversions were performed:
'_exptl_absorpt_correction_type' value 'NONE' changed to 'none' according
to '/home/saulius/struct/CIF-dictionaries/cif_core.dic' dictionary named
'cif_core.dic' version 2.4.1 from 2010-06-29.

Automatic conversion script
Id: cif_fix_enum 1527 2010-12-29 10:47:43Z saulius 
;
_cod_original_sg_symbol_H-M C2/c
_cod_database_code 4000438

loop_
_symmetry_equiv_pos_as_xyz
'x, y, z'
'-x, y, -z+1/2'
'x+1/2, y+1/2, z'
'-x+1/2, y+1/2, -z+1/2'
'-x, -y, -z'
'x, -y, z-1/2'
'-x+1/2, -y+1/2, -z'
'x+1/2, -y+1/2, z-1/2'

loop_
_atom_site_label
_atom_site_type_symbol
_atom_site_fract_x
_atom_site_fract_y
_atom_site_fract_z
_atom_site_U_iso_or_equiv
_atom_site_adp_type
_atom_site_occupancy
_atom_site_symmetry_multiplicity
_atom_site_calc_flag
_atom_site_refinement_flags
_atom_site_disorder_assembly
_atom_site_disorder_group
Zn1 Zn 0.5000 0.54579(4) 0.7500 0.03130(18) Uani 1 2 d S . .
N1 N 0.56804(17) 0.64971(19) 0.85910(17) 0.0314(6) Uani 1 1 d . . .
N2 N 0.60005(17) 0.74390(18) 0.99568(17) 0.0316(6) Uani 1 1 d . . .
O1 O 0.40794(14) 0.46829(15) 0.80278(14) 0.0326(5) Uani 1 1 d . . .
C1 C 0.5554(2) 0.6554(2) 0.9471(2) 0.0346(7) Uani 1 1 d . . .
H1 H 0.5194 0.6036 0.9730 0.042 Uiso 1 1 calc R . .
C2 C 0.6432(2) 0.7982(2) 0.9348(2) 0.0352(7) Uani 1 1 d . . .
H2 H 0.6801 0.8640 0.9486 0.042 Uiso 1 1 calc R . .
C3 C 0.6234(2) 0.7403(2) 0.8512(2) 0.0342(7) Uani 1 1 d . . .
H3 H 0.6444 0.7589 0.7954 0.041 Uiso 1 1 calc R . .
C4 C 0.5991(3) 0.7773(3) 1.0939(2) 0.0468(9) Uani 1 1 d . . .
H4A H 0.5456 0.8303 1.0890 0.070 Uiso 1 1 calc R . .
H4B H 0.6634 0.8103 1.1280 0.070 Uiso 1 1 calc R . .
H4C H 0.5876 0.7137 1.1307 0.070 Uiso 1 1 calc R . .
C5 C 0.3111(2) 0.4571(2) 0.75383(19) 0.0270(6) Uani 1 1 d . . .
C6 C 0.2813(2) 0.3948(2) 0.6679(2) 0.0333(7) Uani 1 1 d . . .
C7 C 0.1794(2) 0.3849(3) 0.6204(2) 0.0397(8) Uani 1 1 d . . .
H7 H 0.1587 0.3440 0.5615 0.048 Uiso 1 1 calc R . .
C8 C 0.1081(2) 0.4329(2) 0.6568(2) 0.0425(8) Uani 1 1 d . . .
H8 H 0.0392 0.4254 0.6232 0.051 Uiso 1 1 calc R . .
C9 C 0.1379(2) 0.4914(2) 0.7419(2) 0.0385(8) Uani 1 1 d . . .
H9 H 0.0888 0.5237 0.7674 0.046 Uiso 1 1 calc R . .
C10 C 0.2384(2) 0.5048(2) 0.7920(2) 0.0310(7) Uani 1 1 d . . .
C11 C 0.3594(2) 0.3402(3) 0.6303(2) 0.0423(8) Uani 1 1 d . . .
H11A H 0.4032 0.3953 0.6148 0.063 Uiso 1 1 calc R . .
H11B H 0.3269 0.2987 0.5711 0.063 Uiso 1 1 calc R . .
H11C H 0.3990 0.2910 0.6806 0.063 Uiso 1 1 calc R . .
C12 C 0.2709(2) 0.5679(2) 0.8855(2) 0.0437(8) Uani 1 1 d . . .
H12A H 0.2121 0.5920 0.9042 0.066 Uiso 1 1 calc R . .
H12B H 0.3096 0.6313 0.8761 0.066 Uiso 1 1 calc R . .
H12C H 0.3124 0.5217 0.9372 0.066 Uiso 1 1 calc R . .

loop_
_atom_site_aniso_label
_atom_site_aniso_U_11
_atom_site_aniso_U_22
_atom_site_aniso_U_33
_atom_site_aniso_U_23
_atom_site_aniso_U_13
_atom_site_aniso_U_12
Zn1 0.0278(3) 0.0324(3) 0.0344(3) 0.000 0.0098(2) 0.000
N1 0.0264(13) 0.0329(13) 0.0338(14) 0.0042(11) 0.0066(11) -0.0007(11)
N2 0.0316(14) 0.0301(13) 0.0319(14) 0.0006(11) 0.0071(11) 0.0006(11)
O1 0.0265(11) 0.0401(12) 0.0314(11) -0.0003(9) 0.0085(9) -0.0017(9)
C1 0.0338(17) 0.0292(16) 0.0429(19) 0.0039(14) 0.0143(14) -0.0009(13)
C2 0.0320(17) 0.0308(16) 0.0383(18) 0.0026(14) 0.0028(14) -0.0075(14)
C3 0.0284(17) 0.0386(17) 0.0350(17) 0.0086(14) 0.0078(13) -0.0040(14)
C4 0.055(2) 0.049(2) 0.0380(19) -0.0035(16) 0.0147(16) 0.0000(17)
C5 0.0286(15) 0.0266(14) 0.0273(15) 0.0054(13) 0.0106(12) -0.0004(13)
C6 0.0378(18) 0.0321(16) 0.0300(17) 0.0034(13) 0.0094(14) -0.0061(14)
C7 0.043(2) 0.0399(18) 0.0314(17) 0.0012(14) 0.0024(15) -0.0108(16)
C8 0.0292(17) 0.048(2) 0.047(2) 0.0100(16) 0.0044(15) -0.0061(15)
C9 0.0298(17) 0.0392(17) 0.049(2) 0.0081(15) 0.0146(15) 0.0063(14)
C10 0.0329(17) 0.0279(15) 0.0338(17) 0.0049(13) 0.0122(14) -0.0001(13)
C11 0.044(2) 0.050(2) 0.0357(18) -0.0095(16) 0.0171(15) -0.0014(16)
C12 0.045(2) 0.0426(19) 0.048(2) -0.0085(15) 0.0212(16) 0.0011(15)
